data_2007496
loop_
_publ_author_name
'Baggio, Sergio'
'Baggio, Ricardo'
'Garland, Maria Teresa'

_publ_section_title
;Aqua(1,10-phenanthroline-<i>N</i>,<i>N</i>')(\m~3~-thiosulfato-<i>S</i>:<i>S</i>:<i>O</i>)cadmium(II)
 Hydrate
;
_journal_issue 8
_journal_name_full 'Acta Crystallographica Section C'
_journal_page_first 1099
_journal_page_last 1102
_journal_paper_doi 10.1107/S0108270198003138
_journal_volume 54
_journal_year 1998
_chemical_formula_iupac '[Cd (S2 O3) (C12 H8 N2) (H2 O)], H2 O'
_chemical_formula_moiety 'C12 H10 Cd N2 O4 S2 , H2 O'
_chemical_formula_sum 'C12 H12 Cd N2 O5 S2'
_chemical_formula_weight 440.76
_chemical_name_systematic
;
Aqua(1,10-phenanthrolyne-N,N')(\m-thiosulfato-S,O) cadmium(II)), hydrate.
;
_space_group_IT_number 14
_symmetry_cell_setting monoclinic
_symmetry_space_group_name_Hall '-P 2yn'
_symmetry_space_group_name_H-M 'P 1 21/n 1'
_audit_creation_method SHELXL-97
_cell_angle_alpha 90.00
_cell_angle_beta 90.42(2)
_cell_angle_gamma 90.00
_cell_formula_units_Z 4
_cell_length_a 13.558(4)
_cell_length_b 7.051(2)
_cell_length_c 15.482(4)
_cell_measurement_reflns_used 25
_cell_measurement_temperature 293(2)
_cell_measurement_theta_max 12.5
_cell_measurement_theta_min 7.5
_cell_volume 1480.0(7)
_computing_cell_refinement P3/P4-PC
_computing_data_collection 'P3/P4-PC (Siemens, 1991)'
_computing_data_reduction 'XDISK in SHELXTL/PC (Sheldrick, 1994)'
_computing_molecular_graphics 'XP in SHELXTL/PC'
_computing_publication_material 'SHELXL97, PARST (Nardelli, 1983) and CSD (Allen et al., 1983)'
_computing_structure_refinement 'SHELXL97 (Sheldrick, 1997)'
_computing_structure_solution 'SHELXS97 (Sheldrick, 1990)'
_diffrn_ambient_temperature 293(2)
_diffrn_measured_fraction_theta_full 1.00
_diffrn_measured_fraction_theta_max 1.00
_diffrn_measurement_device 'Siemens R3m'
_diffrn_measurement_method \w/2\q
_diffrn_radiation_monochromator graphite
_diffrn_radiation_source 'fine-focus sealed tube'
_diffrn_radiation_type MoK\a
_diffrn_radiation_wavelength 0.71073
_diffrn_reflns_av_R_equivalents 0.036
_diffrn_reflns_av_sigmaI/netI 0.074
_diffrn_reflns_limit_h_max 16
_diffrn_reflns_limit_h_min -16
_diffrn_reflns_limit_k_max 8
_diffrn_reflns_limit_k_min 0
_diffrn_reflns_limit_l_max 18
_diffrn_reflns_limit_l_min 0
_diffrn_reflns_number 2986
_diffrn_reflns_theta_full 25.05
_diffrn_reflns_theta_max 25.05
_diffrn_reflns_theta_min 1.99
_diffrn_standards_decay_% <2
_diffrn_standards_interval_count 98
_diffrn_standards_number 2
_exptl_absorpt_coefficient_mu 1.78
_exptl_absorpt_correction_T_max 0.78
_exptl_absorpt_correction_T_min 0.64
_exptl_absorpt_correction_type 'psi-scan (SHELXTL/PC; Sheldrick, 1994)'
_exptl_crystal_colour Colorless
_exptl_crystal_density_diffrn 1.978
_exptl_crystal_density_method 'not measured'
_exptl_crystal_description Prism
_exptl_crystal_F_000 872
_exptl_crystal_size_max 0.30
_exptl_crystal_size_mid 0.22
_exptl_crystal_size_min 0.12
_refine_diff_density_max 0.52
_refine_diff_density_min -0.51
_refine_ls_extinction_method none
_refine_ls_goodness_of_fit_ref 0.999
_refine_ls_hydrogen_treatment mixed
_refine_ls_matrix_type full
_refine_ls_number_parameters 212
_refine_ls_number_reflns 2623
_refine_ls_number_restraints 6
_refine_ls_restrained_S_all 0.998
_refine_ls_R_factor_all 0.084
_refine_ls_R_factor_gt 0.041
_refine_ls_shift/su_max 0.006
_refine_ls_shift/su_mean 0.001
_refine_ls_structure_factor_coef Fsqd
_refine_ls_weighting_details 'w = 1/[\s^2^(Fo^2^)+(0.019P)^2^] where P = (Fo^2^+2Fc^2^)/3'
_refine_ls_weighting_scheme calc
_refine_ls_wR_factor_ref 0.072
_reflns_number_gt 1770
_reflns_number_total 2623
_reflns_threshold_expression I>2\s(I)
_cod_data_source_file bk1378.cif
_cod_data_source_block bk1378
_cod_depositor_comments
;
The following automatic conversions were performed:
'_symmetry_cell_setting' value 'Monoclinic' changed to 'monoclinic'
according to '/home/saulius/struct/CIF-dictionaries/cif_core.dic'
dictionary named 'cif_core.dic' version 2.4.1 from
2010-06-29.

'_geom_bond_publ_flag' value 'Y' changed to 'y' according to
'/home/saulius/struct/CIF-dictionaries/cif_core.dic' dictionary named
'cif_core.dic' version 2.4.1 from 2010-06-29 (10
times).

'_geom_bond_publ_flag' value 'N' changed to 'n' according to
'/home/saulius/struct/CIF-dictionaries/cif_core.dic' dictionary named
'cif_core.dic' version 2.4.1 from 2010-06-29 (16 times).

Automatic conversion script
Id: cif_fix_enum 1527 2010-12-29 10:47:43Z saulius 

The following automatic conversions were performed:

'_refine_ls_weighting_scheme' value 'calc w =
1/[\s^2^(Fo^2^)+(0.019P)^2^] where P = (Fo^2^+2Fc^2^)/3' was changed
to 'calc'. New tag '_refine_ls_weighting_details' was created. The
value of the new tag was set to 'w = 1/[\s^2^(Fo^2^)+(0.019P)^2^]
where P = (Fo^2^+2Fc^2^)/3'.

Automatic conversion script
Id: cif_fix_values 3143 2015-03-26 13:38:13Z robertas 
;
_cod_original_cell_volume 1480.2(7)
_cod_original_sg_symbol_H-M 'P 21/n'
_cod_database_code 2007496

loop_
_symmetry_equiv_pos_as_xyz
'x, y, z'
'-x+1/2, y+1/2, -z+1/2'
'-x, -y, -z'
'x-1/2, -y-1/2, z-1/2'

loop_
_atom_site_label
_atom_site_fract_x
_atom_site_fract_y
_atom_site_fract_z
_atom_site_U_iso_or_equiv
_atom_site_adp_type
_atom_site_calc_flag
_atom_site_refinement_flags
_atom_site_occupancy
_atom_site_disorder_assembly
_atom_site_disorder_group
_atom_site_type_symbol
Cd1 .23522(3) .28015(6) .63848(3) .02978(14) Uani d . 1 . . Cd
S1 .19859(12) -.0326(2) .72062(9) .0338(4) Uani d . 1 . . S
S2 .16217(10) -.1981(2) .61601(9) .0264(3) Uani d . 1 . . S
O1 .1753(3) -.0731(6) .5415(2) .0439(12) Uani d . 1 . . O
O2 .0592(3) -.2582(6) .6262(3) .0383(10) Uani d . 1 . . O
O3 .2283(3) -.3624(5) .6145(2) .0333(11) Uani d . 1 . . O
N1 .3990(3) .2323(7) .5946(3) .0302(11) Uani d . 1 . . N
N2 .2447(3) .3243(6) .4886(3) .0278(12) Uani d . 1 . . N
C1 .4744(4) .1906(9) .6471(4) .0356(16) Uani d . 1 . . C
H1A .4617 .1692 .7053 .043 Uiso calc R 1 . . H
C2 .5711(5) .1777(10) .6188(4) .0450(18) Uani d . 1 . . C
H2A .6217 .1486 .6574 .054 Uiso calc R 1 . . H
C3 .5911(4) .2079(9) .5340(4) .0396(16) Uani d . 1 . . C
H3A .6555 .1993 .5141 .048 Uiso calc R 1 . . H
C4 .5132(4) .2525(8) .4765(3) .0312(15) Uani d . 1 . . C
C5 .5290(5) .2878(10) .3862(4) .0425(16) Uani d . 1 . . C
H5A .5924 .2829 .3639 .051 Uiso calc R 1 . . H
C6 .4524(5) .3276(10) .3343(4) .047(2) Uani d . 1 . . C
H6A .4637 .3457 .2757 .056 Uiso calc R 1 . . H
C7 .3529(5) .3435(8) .3662(4) .0324(16) Uani d . 1 . . C
C8 .2724(5) .3952(10) .3137(4) .0453(18) Uani d . 1 . . C
H8A .2816 .4197 .2553 .054 Uiso calc R 1 . . H
C9 .1806(5) .4093(11) .3489(4) .054(2) Uani d . 1 . . C
H9A .1263 .4431 .3152 .065 Uiso calc R 1 . . H
C10 .1705(5) .3711(9) .4378(4) .0418(17) Uani d . 1 . . C
H10A .1080 .3795 .4618 .050 Uiso calc R 1 . . H
C11 .3355(4) .3108(7) .4541(3) .0232(13) Uani d . 1 . . C
C12 .4170(4) .2625(7) .5102(3) .0227(12) Uani d . 1 . . C
O1w .0716(3) .3485(7) .6350(4) .0556(15) Uani d D 1 . . O
H1wA .024(4) .286(8) .630(5) .067 Uiso d D 1 . . H
H1wB .060(5) .458(5) .629(5) .067 Uiso d D 1 . . H
O2w -.0695(4) .0744(7) .6150(3) .0508(14) Uani d D 1 . . O
H2wA -.097(5) .108(8) .572(3) .061 Uiso d D 1 . . H
H2wB -.048(5) -.030(7) .609(4) .061 Uiso d D 1 . . H

loop_
_atom_site_aniso_label
_atom_site_aniso_U_11
_atom_site_aniso_U_22
_atom_site_aniso_U_33
_atom_site_aniso_U_12
_atom_site_aniso_U_13
_atom_site_aniso_U_23
Cd1 .0258(2) .0324(2) .0312(2) .0004(3) .00645(16) .0028(3)
S1 .0504(10) .0258(8) .0250(8) -.0052(8) -.0024(7) .0009(7)
S2 .0273(8) .0261(8) .0256(8) -.0010(7) -.0038(6) .0018(7)
O1 .061(3) .041(3) .029(2) -.013(2) -.009(2) .011(2)
O2 .024(2) .030(3) .061(3) -.001(2) -.0016(19) .002(2)
O3 .031(2) .026(2) .043(3) .002(2) .001(2) -.0035(19)
N1 .033(3) .033(3) .025(2) -.002(3) .004(2) -.002(3)
N2 .026(3) .027(3) .030(3) -.004(2) .005(2) -.008(2)
C1 .037(4) .045(4) .025(3) -.003(3) .003(3) -.004(3)
C2 .036(4) .051(5) .048(4) .013(4) -.002(3) .003(4)
C3 .025(3) .044(4) .050(4) .003(3) .008(3) -.006(4)
C4 .026(3) .034(4) .033(3) -.009(3) .008(2) -.005(3)
C5 .034(3) .054(4) .039(4) -.005(4) .007(3) -.001(4)
C6 .043(4) .068(5) .029(4) .001(4) .013(3) .014(4)
C7 .036(4) .030(4) .031(4) -.009(3) .007(3) .000(3)
C8 .052(5) .061(5) .023(3) -.008(4) -.006(3) .007(3)
C9 .039(4) .081(6) .042(4) .011(4) -.010(4) .002(4)
C10 .035(4) .055(4) .036(4) .008(4) -.001(3) -.013(3)
C11 .030(3) .012(3) .028(3) -.002(3) .004(3) -.001(3)
C12 .029(3) .015(3) .025(3) -.004(3) .007(2) -.005(3)
O1w .027(3) .037(3) .103(4) .002(2) .004(3) .004(3)
O2w .059(4) .042(3) .052(3) .009(3) -.016(3) -.010(3)

loop_
_atom_type_symbol
_atom_type_description
_atom_type_scat_dispersion_real
_atom_type_scat_dispersion_imag
_atom_type_scat_source
C C 0.0033 0.0016 'International Tables Vol C Tables 4.2.6.8 and 6.1.1.4'
H H 0.0000 0.0000 'International Tables Vol C Tables 4.2.6.8 and 6.1.1.4'
N N 0.0061 0.0033 'International Tables Vol C Tables 4.2.6.8 and 6.1.1.4'
O O 0.0106 0.0060 'International Tables Vol C Tables 4.2.6.8 and 6.1.1.4'
Cd Cd -0.8075 1.2024 'International Tables Vol C Tables 4.2.6.8 and 6.1.1.4'
S S 0.1246 0.1234 'International Tables Vol C Tables 4.2.6.8 and 6.1.1.4'

loop_
_geom_angle_atom_site_label_1
_geom_angle_atom_site_label_2
_geom_angle_atom_site_label_3
_geom_angle_site_symmetry_1
_geom_angle_site_symmetry_3
_geom_angle
_geom_angle_publ_flag
O1w Cd1 N2 . . 90.5(2) y
O1w Cd1 N1 . . 161.50(19) y
N2 Cd1 N1 . . 71.00(16) y
O1w Cd1 O3 . 1_565 75.63(15) y
N2 Cd1 O3 . 1_565 74.16(14) y
N1 Cd1 O3 . 1_565 97.68(15) y
O1w Cd1 S1 . . 90.09(14) y
N2 Cd1 S1 . . 127.57(11) y
N1 Cd1 S1 . . 101.77(12) y
O3 Cd1 S1 1_565 . 154.74(10) y
O1w Cd1 S1 . 2_556 103.56(16) y
N2 Cd1 S1 . 2_556 135.60(11) y
N1 Cd1 S1 . 2_556 89.69(12) y
O3 Cd1 S1 1_565 2_556 69.23(9) y
S1 Cd1 S1 . 2_556 94.78(3) y
S2 S1 Cd1 . . 98.18(7) n
S2 S1 Cd1 . 2_546 115.86(8) n
Cd1 S1 Cd1 . 2_546 138.44(6) n
O1 S2 O3 . . 112.7(3) n
O1 S2 O2 . . 112.3(2) n
O3 S2 O2 . . 110.9(2) n
O1 S2 S1 . . 104.44(19) n
O3 S2 S1 . . 108.54(17) n
O2 S2 S1 . . 107.60(18) n
S2 O3 Cd1 . 1_545 143.2(2) n
C1 N1 C12 . . 118.8(5) n
C1 N1 Cd1 . . 125.2(4) n
C12 N1 Cd1 . . 115.9(3) n
C10 N2 C11 . . 118.5(5) n
C10 N2 Cd1 . . 125.3(4) n
C11 N2 Cd1 . . 116.1(4) n
N1 C1 C2 . . 122.9(6) n
C3 C2 C1 . . 119.4(6) n
C2 C3 C4 . . 119.4(5) n
C12 C4 C3 . . 117.9(5) n
C12 C4 C5 . . 119.7(5) n
C3 C4 C5 . . 122.4(5) n
C6 C5 C4 . . 120.0(6) n
C5 C6 C7 . . 122.3(6) n
C11 C7 C8 . . 118.0(6) n
C11 C7 C6 . . 118.8(6) n
C8 C7 C6 . . 123.2(6) n
C9 C8 C7 . . 119.7(6) n
C8 C9 C10 . . 118.0(6) n
N2 C10 C9 . . 123.6(6) n
N2 C11 C7 . . 122.2(5) n
N2 C11 C12 . . 118.4(5) n
C7 C11 C12 . . 119.4(5) n
N1 C12 C4 . . 121.7(5) n
N1 C12 C11 . . 118.5(5) n
C4 C12 C11 . . 119.7(5) n

loop_
_geom_bond_atom_site_label_1
_geom_bond_atom_site_label_2
_geom_bond_site_symmetry_2
_geom_bond_distance
_geom_bond_publ_flag
Cd1 O1w . 2.271(4) y
Cd1 N2 . 2.346(4) y
Cd1 N1 . 2.351(4) y
Cd1 O3 1_565 2.549(4) y
Cd1 S1 . 2.5955(17) y
Cd1 S1 2_556 2.6980(16) y
S1 S2 . 2.054(2) y
S2 O1 . 1.463(4) y
S2 O3 . 1.466(4) y
S2 O2 . 1.469(4) y
N1 C1 . 1.335(7) n
N1 C12 . 1.349(6) n
N2 C10 . 1.315(7) n
N2 C11 . 1.350(6) n
C1 C2 . 1.389(8) n
C2 C3 . 1.359(8) n
C3 C4 . 1.412(8) n
C4 C12 . 1.410(7) n
C4 C5 . 1.437(7) n
C5 C6 . 1.338(8) n
C6 C7 . 1.445(8) n
C7 C11 . 1.402(7) n
C7 C8 . 1.403(8) n
C8 C9 . 1.366(9) n
C9 C10 . 1.410(8) n
C11 C12 . 1.441(7) n

loop_
_geom_hbond_atom_site_label_D
_geom_hbond_atom_site_label_H
_geom_hbond_atom_site_label_A
_geom_hbond_site_symmetry_A
_geom_hbond_distance_DH
_geom_hbond_distance_HA
_geom_hbond_distance_DA
_geom_hbond_angle_DHA
O1W H1WA O2W 1_555 0.78(5) 1.95(5) 2.736(7) 167(5)
O1W H1WB O2 1_565 0.78(4) 2.00(4) 2.783(6) 165(4)
O2W H2WB O2 1_555 0.80(5) 2.18(6) 2.928(7) 155(5)
O2W H2WA O1 3_556 0.80(6) 2.05(5) 2.805(7) 155(5)
